data_7150414
loop_
_publ_author_name
'Matsuhira, Takashi'
'Yamamoto, Hitoshi'
'Onoda, Akira'
'Okamura, Taka-Aki'
'Ueyama, Norikazu'

_publ_section_title
;
 Photoinduced switching of intramolecular hydrogen bond between amide
 NH and carboxyl oxygen.
;
_journal_issue 7
_journal_name_full 'Organic &amp; biomolecular chemistry'
_journal_page_first 1338
_journal_page_last 1342
_journal_paper_doi 10.1039/b516049a
_journal_volume 4
_journal_year 2006
_chemical_formula_sum 'C23 H31 N3 O3'
_chemical_formula_weight 397.51
_chemical_name_systematic
;
?
;
_space_group_IT_number 14
_symmetry_cell_setting monoclinic
_symmetry_space_group_name_Hall '-P 2yn'
_symmetry_space_group_name_H-M 'P 1 21/n 1'
_atom_sites_solution_hydrogens geom
_atom_sites_solution_primary direct
_atom_sites_solution_secondary difmap
_audit_creation_method SHELXL-97
_cell_angle_alpha 90.00
_cell_angle_beta 104.48(11)
_cell_angle_gamma 90.00
_cell_formula_units_Z 4
_cell_length_a 16.07(2)
_cell_length_b 8.501(8)
_cell_length_c 17.00(3)
_cell_measurement_reflns_used 8257
_cell_measurement_temperature 200(2)
_cell_measurement_theta_max 27.2
_cell_measurement_theta_min 3.1
_cell_volume 2249(5)
_computing_cell_refinement PROCESS-AUTO
_computing_data_collection PROCESS-AUTO
_computing_data_reduction 'teXsan Ver. 1.11'
_computing_molecular_graphics 'ORTEP III'
_computing_publication_material 'teXsan Ver. 1.11'
_computing_structure_refinement 'SHELXL-97 (Sheldrick, 1997)'
_computing_structure_solution 'SHELXS-97 (Sheldrick, 1990)'
_diffrn_ambient_temperature 200(2)
_diffrn_detector_area_resol_mean 10.00
_diffrn_measured_fraction_theta_full 0.996
_diffrn_measured_fraction_theta_max 0.996
_diffrn_measurement_device_type 'Rigaku RAXIS-RAPID Imaging Plate'
_diffrn_measurement_method \w
_diffrn_radiation_monochromator graphite
_diffrn_radiation_source 'fine-focus sealed tube'
_diffrn_radiation_type MoK\a
_diffrn_radiation_wavelength 0.71075
_diffrn_reflns_av_R_equivalents 0.1575
_diffrn_reflns_av_sigmaI/netI 0.2055
_diffrn_reflns_limit_h_max 20
_diffrn_reflns_limit_h_min -20
_diffrn_reflns_limit_k_max 10
_diffrn_reflns_limit_k_min -10
_diffrn_reflns_limit_l_max 21
_diffrn_reflns_limit_l_min -21
_diffrn_reflns_number 21241
_diffrn_reflns_theta_full 27.25
_diffrn_reflns_theta_max 27.25
_diffrn_reflns_theta_min 3.12
_exptl_absorpt_coefficient_mu 0.078
_exptl_absorpt_correction_type none
_exptl_crystal_colour colorless
_exptl_crystal_density_diffrn 1.174
_exptl_crystal_density_method 'not measured'
_exptl_crystal_description platelet
_exptl_crystal_F_000 856
_exptl_crystal_size_max 0.300
_exptl_crystal_size_mid 0.300
_exptl_crystal_size_min 0.200
_refine_diff_density_max 0.377
_refine_diff_density_min -0.245
_refine_diff_density_rms 0.040
_refine_ls_extinction_method none
_refine_ls_goodness_of_fit_ref 0.858
_refine_ls_hydrogen_treatment constr
_refine_ls_matrix_type full
_refine_ls_number_parameters 262
_refine_ls_number_reflns 5009
_refine_ls_number_restraints 0
_refine_ls_restrained_S_all 0.858
_refine_ls_R_factor_all 0.1971
_refine_ls_R_factor_gt 0.0590
_refine_ls_shift/su_max 0.001
_refine_ls_shift/su_mean 0.000
_refine_ls_structure_factor_coef Fsqd
_refine_ls_weighting_details 'calc w=1/[\s^2^(Fo^2^)+(0.0200P)^2^+0.0000P] where P=(Fo^2^+2Fc^2^)/3'
_refine_ls_weighting_scheme calc
_refine_ls_wR_factor_gt 0.0875
_refine_ls_wR_factor_ref 0.1029
_reflns_number_gt 1643
_reflns_number_total 5009
_reflns_threshold_expression >2sigma(I)
_cod_data_source_file b516049a.txt
_cod_data_source_block shelxl
_cod_original_cell_volume 2250(5)
_cod_database_code 7150414

loop_
_symmetry_equiv_pos_as_xyz
'x, y, z'
'-x+1/2, y+1/2, -z+1/2'
'-x, -y, -z'
'x-1/2, -y-1/2, z-1/2'

loop_
_atom_site_label
_atom_site_type_symbol
_atom_site_fract_x
_atom_site_fract_y
_atom_site_fract_z
_atom_site_U_iso_or_equiv
_atom_site_adp_type
_atom_site_occupancy
_atom_site_symmetry_multiplicity
_atom_site_calc_flag
_atom_site_refinement_flags
_atom_site_disorder_assembly
_atom_site_disorder_group
O1 O 0.96685(14) 0.6142(2) 0.69901(13) 0.0656(7) Uani 1 1 d . . .
O11 O 0.73593(14) 0.0160(2) 1.07461(11) 0.0472(6) Uani 1 1 d . . .
O12 O 0.83296(12) 0.0053(2) 1.19436(11) 0.0434(5) Uani 1 1 d . . .
N1 N 0.86343(15) 0.5221(3) 0.59261(13) 0.0388(6) Uani 1 1 d . . .
H1 H 0.8381 0.5384 0.5411 0.047 Uiso 1 1 calc R . .
N3 N 1.16425(15) 0.4248(2) 0.80409(13) 0.0355(6) Uani 1 1 d . . .
N10 N 0.90228(17) 0.2711(3) 0.88316(16) 0.0497(7) Uani 1 1 d . . .
C1 C 0.87883(19) 0.1078(3) 1.08214(17) 0.0336(7) Uani 1 1 d . . .
C01 C 0.8106(2) 0.0367(3) 1.12005(18) 0.0349(8) Uani 1 1 d . . .
C2 C 0.85916(19) 0.1504(3) 1.00091(17) 0.0399(8) Uani 1 1 d . . .
H2 H 0.8032 0.1305 0.9678 0.048 Uiso 1 1 calc R . .
C3 C 0.9205(2) 0.2225(4) 0.96679(18) 0.0465(9) Uani 1 1 d . . .
C4 C 1.0009(2) 0.2555(4) 1.0160(2) 0.0730(12) Uani 1 1 d . . .
H3 H 1.0421 0.3092 0.9944 0.088 Uiso 1 1 calc R . .
C5 C 1.0216(2) 0.2106(4) 1.0967(2) 0.0738(11) Uani 1 1 d . . .
H4 H 1.0776 0.2303 1.1299 0.089 Uiso 1 1 calc R . .
C6 C 0.9606(2) 0.1363(3) 1.12994(18) 0.0490(9) Uani 1 1 d . . .
H5 H 0.9753 0.1054 1.1854 0.059 Uiso 1 1 calc R . .
C10 C 0.8549(2) 0.1825(3) 0.83005(19) 0.0458(9) Uani 1 1 d . . .
H6 H 0.8351 0.0867 0.8478 0.055 Uiso 1 1 calc R . .
C11 C 0.83599(19) 0.3883(3) 0.62955(18) 0.0366(7) Uani 1 1 d . . .
C12 C 0.86071(18) 0.3551(3) 0.71162(17) 0.0405(8) Uani 1 1 d . . .
H7 H 0.8992 0.4235 0.7474 0.049 Uiso 1 1 calc R . .
C13 C 0.8289(2) 0.2197(4) 0.74270(17) 0.0419(8) Uani 1 1 d . . .
C14 C 0.7721(2) 0.1204(3) 0.69016(19) 0.0487(9) Uani 1 1 d . . .
H8 H 0.7508 0.0288 0.7106 0.058 Uiso 1 1 calc R . .
C15 C 0.7467(2) 0.1553(3) 0.6084(2) 0.0533(9) Uani 1 1 d . . .
H9 H 0.7068 0.0886 0.5730 0.064 Uiso 1 1 calc R . .
C16 C 0.77860(19) 0.2864(3) 0.57734(17) 0.0457(9) Uani 1 1 d . . .
H10 H 0.7617 0.3074 0.5207 0.055 Uiso 1 1 calc R . .
C17 C 0.9252(2) 0.6281(3) 0.62893(19) 0.0422(8) Uani 1 1 d . . .
C18 C 0.9424(2) 0.7655(3) 0.57562(19) 0.0463(8) Uani 1 1 d . . .
C31 C 1.13129(19) 0.3462(3) 0.72325(16) 0.0464(9) Uani 1 1 d . . .
H11 H 1.1713 0.3651 0.6893 0.056 Uiso 1 1 calc R . .
H12 H 1.0748 0.3893 0.6964 0.056 Uiso 1 1 calc R . .
H13 H 1.1262 0.2328 0.7313 0.056 Uiso 1 1 calc R . .
C32 C 1.10370(19) 0.3958(3) 0.85632(18) 0.0567(10) Uani 1 1 d . . .
H14 H 1.1253 0.4479 0.9089 0.068 Uiso 1 1 calc R . .
H15 H 1.0991 0.2824 0.8648 0.068 Uiso 1 1 calc R . .
H16 H 1.0469 0.4380 0.8296 0.068 Uiso 1 1 calc R . .
C33 C 1.25191(18) 0.3629(3) 0.84478(16) 0.0419(8) Uani 1 1 d . . .
H17 H 1.2911 0.3821 0.8099 0.050 Uiso 1 1 calc R . .
H18 H 1.2484 0.2496 0.8541 0.050 Uiso 1 1 calc R . .
H19 H 1.2735 0.4165 0.8969 0.050 Uiso 1 1 calc R . .
C34 C 1.17216(19) 0.5980(3) 0.79039(18) 0.0542(10) Uani 1 1 d . . .
H20 H 1.2120 0.6153 0.7561 0.065 Uiso 1 1 calc R . .
H21 H 1.1940 0.6508 0.8427 0.065 Uiso 1 1 calc R . .
H22 H 1.1156 0.6409 0.7634 0.065 Uiso 1 1 calc R . .
C101 C 0.9865(3) 0.8987(4) 0.6312(2) 0.1167(18) Uani 1 1 d . . .
H23 H 1.0389 0.8587 0.6685 0.140 Uiso 1 1 calc R . .
H24 H 0.9475 0.9392 0.6624 0.140 Uiso 1 1 calc R . .
H25 H 1.0014 0.9836 0.5982 0.140 Uiso 1 1 calc R . .
C102 C 1.0034(4) 0.7098(5) 0.5281(3) 0.175(3) Uani 1 1 d . . .
H26 H 1.0550 0.6669 0.5653 0.209 Uiso 1 1 calc R . .
H27 H 1.0194 0.7983 0.4979 0.209 Uiso 1 1 calc R . .
H28 H 0.9757 0.6279 0.4899 0.209 Uiso 1 1 calc R . .
C103 C 0.8640(3) 0.8326(4) 0.5201(3) 0.126(2) Uani 1 1 d . . .
H29 H 0.8247 0.8695 0.5519 0.152 Uiso 1 1 calc R . .
H30 H 0.8355 0.7515 0.4818 0.152 Uiso 1 1 calc R . .
H31 H 0.8801 0.9211 0.4900 0.152 Uiso 1 1 calc R . .

loop_
_atom_site_aniso_label
_atom_site_aniso_U_11
_atom_site_aniso_U_22
_atom_site_aniso_U_33
_atom_site_aniso_U_23
_atom_site_aniso_U_13
_atom_site_aniso_U_12
O1 0.0637(17) 0.0769(15) 0.0438(16) 0.0257(13) -0.0094(12) -0.0235(13)
O11 0.0493(15) 0.0612(13) 0.0323(13) 0.0009(11) 0.0123(11) -0.0119(12)
O12 0.0572(15) 0.0468(12) 0.0285(13) 0.0072(10) 0.0152(11) -0.0038(11)
N1 0.0454(17) 0.0488(15) 0.0229(14) 0.0103(13) 0.0099(13) 0.0038(14)
N3 0.0412(18) 0.0382(15) 0.0296(15) 0.0031(11) 0.0133(13) 0.0018(12)
N10 0.0497(19) 0.0678(18) 0.0343(17) 0.0080(15) 0.0157(14) -0.0118(15)
C1 0.038(2) 0.0385(16) 0.0263(18) 0.0007(14) 0.0128(16) 0.0030(15)
C01 0.057(2) 0.0230(16) 0.031(2) 0.0017(14) 0.0221(18) 0.0025(16)
C2 0.042(2) 0.0481(19) 0.032(2) 0.0013(14) 0.0140(17) -0.0046(16)
C3 0.045(2) 0.066(2) 0.031(2) 0.0084(17) 0.0137(18) -0.0056(19)
C4 0.060(3) 0.124(3) 0.039(3) 0.019(2) 0.019(2) -0.027(3)
C5 0.048(3) 0.131(3) 0.041(2) 0.010(2) 0.010(2) -0.022(2)
C6 0.052(2) 0.070(2) 0.0268(19) 0.0079(16) 0.0141(18) 0.0044(19)
C10 0.055(2) 0.051(2) 0.039(2) 0.0114(16) 0.0262(19) -0.0048(17)
C11 0.038(2) 0.0439(19) 0.0317(19) 0.0013(16) 0.0164(16) 0.0091(16)
C12 0.037(2) 0.053(2) 0.035(2) 0.0035(15) 0.0172(17) 0.0012(16)
C13 0.048(2) 0.0533(19) 0.028(2) 0.0069(16) 0.0160(17) 0.0004(18)
C14 0.058(2) 0.052(2) 0.041(2) 0.0053(18) 0.0212(18) -0.0063(19)
C15 0.064(3) 0.054(2) 0.041(2) -0.0019(17) 0.0119(19) -0.0076(18)
C16 0.060(2) 0.0516(19) 0.0279(19) 0.0013(16) 0.0149(18) 0.0005(19)
C17 0.041(2) 0.050(2) 0.036(2) 0.0117(17) 0.0104(17) 0.0061(18)
C18 0.052(2) 0.047(2) 0.038(2) 0.0142(16) 0.0072(18) -0.0011(18)
C31 0.056(2) 0.0500(19) 0.032(2) -0.0038(14) 0.0084(17) 0.0020(16)
C32 0.053(2) 0.071(2) 0.055(2) 0.0086(18) 0.031(2) -0.0012(19)
C33 0.043(2) 0.0429(18) 0.040(2) 0.0005(15) 0.0106(16) 0.0047(16)
C34 0.070(3) 0.0284(17) 0.068(2) 0.0054(16) 0.025(2) 0.0020(17)
C101 0.168(5) 0.094(3) 0.068(3) 0.037(2) -0.008(3) -0.052(3)
C102 0.272(7) 0.101(3) 0.237(6) 0.081(4) 0.226(6) 0.056(4)
C103 0.085(3) 0.094(3) 0.167(5) 0.084(3) -0.029(3) -0.026(3)

loop_
_atom_type_symbol
_atom_type_description
_atom_type_scat_dispersion_real
_atom_type_scat_dispersion_imag
_atom_type_scat_source
C C 0.0033 0.0016 'International Tables Vol C Tables 4.2.6.8 and 6.1.1.4'
H H 0.0000 0.0000 'International Tables Vol C Tables 4.2.6.8 and 6.1.1.4'
O O 0.0106 0.0060 'International Tables Vol C Tables 4.2.6.8 and 6.1.1.4'
N N 0.0061 0.0033 'International Tables Vol C Tables 4.2.6.8 and 6.1.1.4'

loop_
_geom_angle_atom_site_label_1
_geom_angle_atom_site_label_2
_geom_angle_atom_site_label_3
_geom_angle
_geom_angle_site_symmetry_1
_geom_angle_site_symmetry_3
_geom_angle_publ_flag
C17 N1 C11 126.7(2) . . ?
C17 N1 H1 116.6 . . ?
C11 N1 H1 116.6 . . ?
C32 N3 C34 110.3(2) . . ?
C32 N3 C31 109.7(2) . . ?
C34 N3 C31 108.6(2) . . ?
C32 N3 C33 110.1(2) . . ?
C34 N3 C33 108.0(2) . . ?
C31 N3 C33 110.0(2) . . ?
C10 N10 C3 117.9(3) . . ?
C6 C1 C2 119.1(3) . . ?
C6 C1 C01 119.9(3) . . ?
C2 C1 C01 121.0(3) . . ?
O12 C01 O11 125.1(3) . . ?
O12 C01 C1 117.0(3) . . ?
O11 C01 C1 117.9(3) . . ?
C1 C2 C3 121.2(3) . . ?
C1 C2 H2 119.4 . . ?
C3 C2 H2 119.4 . . ?
C4 C3 C2 119.1(3) . . ?
C4 C3 N10 117.9(3) . . ?
C2 C3 N10 122.9(3) . . ?
C3 C4 C5 120.1(3) . . ?
C3 C4 H3 119.9 . . ?
C5 C4 H3 119.9 . . ?
C4 C5 C6 120.4(3) . . ?
C4 C5 H4 119.8 . . ?
C6 C5 H4 119.8 . . ?
C1 C6 C5 120.1(3) . . ?
C1 C6 H5 120.0 . . ?
C5 C6 H5 120.0 . . ?
N10 C10 C13 123.8(3) . . ?
N10 C10 H6 118.1 . . ?
C13 C10 H6 118.1 . . ?
C12 C11 C16 119.3(3) . . ?
C12 C11 N1 124.6(3) . . ?
C16 C11 N1 116.2(3) . . ?
C11 C12 C13 120.3(3) . . ?
C11 C12 H7 119.9 . . ?
C13 C12 H7 119.9 . . ?
C14 C13 C12 119.6(3) . . ?
C14 C13 C10 119.4(3) . . ?
C12 C13 C10 120.9(3) . . ?
C15 C14 C13 119.8(3) . . ?
C15 C14 H8 120.1 . . ?
C13 C14 H8 120.1 . . ?
C14 C15 C16 120.9(3) . . ?
C14 C15 H9 119.6 . . ?
C16 C15 H9 119.6 . . ?
C15 C16 C11 120.1(3) . . ?
C15 C16 H10 120.0 . . ?
C11 C16 H10 120.0 . . ?
O1 C17 N1 122.5(3) . . ?
O1 C17 C18 120.8(3) . . ?
N1 C17 C18 116.7(3) . . ?
C103 C18 C102 110.1(4) . . ?
C103 C18 C101 107.3(3) . . ?
C102 C18 C101 107.6(4) . . ?
C103 C18 C17 114.6(3) . . ?
C102 C18 C17 108.4(3) . . ?
C101 C18 C17 108.7(3) . . ?
N3 C31 H11 109.5 . . ?
N3 C31 H12 109.5 . . ?
H11 C31 H12 109.5 . . ?
N3 C31 H13 109.5 . . ?
H11 C31 H13 109.5 . . ?
H12 C31 H13 109.5 . . ?
N3 C32 H14 109.5 . . ?
N3 C32 H15 109.5 . . ?
H14 C32 H15 109.5 . . ?
N3 C32 H16 109.5 . . ?
H14 C32 H16 109.5 . . ?
H15 C32 H16 109.5 . . ?
N3 C33 H17 109.5 . . ?
N3 C33 H18 109.5 . . ?
H17 C33 H18 109.5 . . ?
N3 C33 H19 109.5 . . ?
H17 C33 H19 109.5 . . ?
H18 C33 H19 109.5 . . ?
N3 C34 H20 109.5 . . ?
N3 C34 H21 109.5 . . ?
H20 C34 H21 109.5 . . ?
N3 C34 H22 109.5 . . ?
H20 C34 H22 109.5 . . ?
H21 C34 H22 109.5 . . ?
C18 C101 H23 109.5 . . ?
C18 C101 H24 109.5 . . ?
H23 C101 H24 109.5 . . ?
C18 C101 H25 109.5 . . ?
H23 C101 H25 109.5 . . ?
H24 C101 H25 109.5 . . ?
C18 C102 H26 109.5 . . ?
C18 C102 H27 109.5 . . ?
H26 C102 H27 109.5 . . ?
C18 C102 H28 109.5 . . ?
H26 C102 H28 109.5 . . ?
H27 C102 H28 109.5 . . ?
C18 C103 H29 109.5 . . ?
C18 C103 H30 109.5 . . ?
H29 C103 H30 109.5 . . ?
C18 C103 H31 109.5 . . ?
H29 C103 H31 109.5 . . ?
H30 C103 H31 109.5 . . ?

loop_
_geom_bond_atom_site_label_1
_geom_bond_atom_site_label_2
_geom_bond_distance
_geom_bond_site_symmetry_2
_geom_bond_publ_flag
O1 C17 1.218(4) . ?
O11 C01 1.266(4) . ?
O12 C01 1.253(4) . ?
N1 C17 1.369(4) . ?
N1 C11 1.422(3) . ?
N1 H1 0.8800 . ?
N3 C32 1.493(4) . ?
N3 C34 1.501(3) . ?
N3 C31 1.501(4) . ?
N3 C33 1.502(4) . ?
N10 C10 1.273(4) . ?
N10 C3 1.439(4) . ?
C1 C6 1.383(4) . ?
C1 C2 1.386(4) . ?
C1 C01 1.529(4) . ?
C2 C3 1.403(4) . ?
C2 H2 0.9500 . ?
C3 C4 1.382(5) . ?
C4 C5 1.383(5) . ?
C4 H3 0.9500 . ?
C5 C6 1.399(4) . ?
C5 H4 0.9500 . ?
C6 H5 0.9500 . ?
C10 C13 1.473(4) . ?
C10 H6 0.9500 . ?
C11 C12 1.381(4) . ?
C11 C16 1.407(4) . ?
C12 C13 1.414(4) . ?
C12 H7 0.9500 . ?
C13 C14 1.392(4) . ?
C14 C15 1.379(4) . ?
C14 H8 0.9500 . ?
C15 C16 1.385(4) . ?
C15 H9 0.9500 . ?
C16 H10 0.9500 . ?
C17 C18 1.545(4) . ?
C18 C103 1.486(4) . ?
C18 C102 1.496(5) . ?
C18 C101 1.531(4) . ?
C31 H11 0.9800 . ?
C31 H12 0.9800 . ?
C31 H13 0.9800 . ?
C32 H14 0.9800 . ?
C32 H15 0.9800 . ?
C32 H16 0.9800 . ?
C33 H17 0.9800 . ?
C33 H18 0.9800 . ?
C33 H19 0.9800 . ?
C34 H20 0.9800 . ?
C34 H21 0.9800 . ?
C34 H22 0.9800 . ?
C101 H23 0.9800 . ?
C101 H24 0.9800 . ?
C101 H25 0.9800 . ?
C102 H26 0.9800 . ?
C102 H27 0.9800 . ?
C102 H28 0.9800 . ?
C103 H29 0.9800 . ?
C103 H30 0.9800 . ?
C103 H31 0.9800 . ?

loop_
_geom_torsion_atom_site_label_1
_geom_torsion_atom_site_label_2
_geom_torsion_atom_site_label_3
_geom_torsion_atom_site_label_4
_geom_torsion
_geom_torsion_site_symmetry_1
_geom_torsion_site_symmetry_2
_geom_torsion_site_symmetry_3
_geom_torsion_site_symmetry_4
_geom_torsion_publ_flag
C6 C1 C01 O12 -0.9(4) . . . . ?
C2 C1 C01 O12 -178.1(2) . . . . ?
C6 C1 C01 O11 178.3(3) . . . . ?
C2 C1 C01 O11 1.0(4) . . . . ?
C6 C1 C2 C3 -0.3(4) . . . . ?
C01 C1 C2 C3 176.9(2) . . . . ?
C1 C2 C3 C4 -2.0(4) . . . . ?
C1 C2 C3 N10 -178.9(3) . . . . ?
C10 N10 C3 C4 144.3(3) . . . . ?
C10 N10 C3 C2 -38.8(4) . . . . ?
C2 C3 C4 C5 3.3(5) . . . . ?
N10 C3 C4 C5 -179.7(3) . . . . ?
C3 C4 C5 C6 -2.2(6) . . . . ?
C2 C1 C6 C5 1.5(4) . . . . ?
C01 C1 C6 C5 -175.8(3) . . . . ?
C4 C5 C6 C1 -0.2(5) . . . . ?
C3 N10 C10 C13 178.1(3) . . . . ?
C17 N1 C11 C12 8.3(4) . . . . ?
C17 N1 C11 C16 -172.8(3) . . . . ?
C16 C11 C12 C13 0.3(4) . . . . ?
N1 C11 C12 C13 179.2(2) . . . . ?
C11 C12 C13 C14 -0.4(4) . . . . ?
C11 C12 C13 C10 179.8(3) . . . . ?
N10 C10 C13 C14 -175.6(3) . . . . ?
N10 C10 C13 C12 4.2(5) . . . . ?
C12 C13 C14 C15 -0.5(5) . . . . ?
C10 C13 C14 C15 179.3(3) . . . . ?
C13 C14 C15 C16 1.5(5) . . . . ?
C14 C15 C16 C11 -1.7(5) . . . . ?
C12 C11 C16 C15 0.7(4) . . . . ?
N1 C11 C16 C15 -178.3(3) . . . . ?
C11 N1 C17 O1 2.9(5) . . . . ?
C11 N1 C17 C18 -179.1(2) . . . . ?
O1 C17 C18 C103 -142.2(4) . . . . ?
N1 C17 C18 C103 39.8(4) . . . . ?
O1 C17 C18 C102 94.4(4) . . . . ?
N1 C17 C18 C102 -83.7(4) . . . . ?
O1 C17 C18 C101 -22.3(4) . . . . ?
N1 C17 C18 C101 159.7(3) . . . . ?

loop_
_cod_related_entry_id
_cod_related_entry_database
_cod_related_entry_code
1 ChemSpider 30653349
